data_1549660
loop_
_publ_author_name
'Cook, Sarah A.'
'Bogart, Justin A.'
'Levi, Noam'
'Weitz, Andrew C.'
'Moore, Curtis'
'Rheingold, Arnold L.'
'Ziller, Joseph W.'
'Hendrich, Michael P.'
'Borovik, A. S.'

_publ_section_title
;
 Mononuclear complexes of a tridentate redox-active ligand with
 sulfonamido groups: structure, properties, and reactivity.
;
_journal_issue 31
_journal_name_full 'Chemical science'
_journal_page_first 6540
_journal_page_last 6547
_journal_paper_doi 10.1039/c7sc05445a
_journal_volume 9
_journal_year 2018
_chemical_formula_sum 'C60 H82 Fe N6 O4 S2'
_chemical_formula_weight 1071.28
_space_group_crystal_system triclinic
_space_group_IT_number 2
_space_group_name_Hall '-P 1'
_space_group_name_H-M_alt 'P -1'
_symmetry_space_group_name_Hall '-P 1'
_symmetry_space_group_name_H-M 'P -1'
_atom_sites_solution_hydrogens geom
_atom_sites_solution_primary dual
_atom_sites_solution_secondary difmap
_audit_creation_method SHELXL-2014/7
_audit_update_record
;
2017-12-21 deposited with the CCDC.
2018-07-02 downloaded from the CCDC.
;
_cell_angle_alpha 113.4776(12)
_cell_angle_beta 98.8759(12)
_cell_angle_gamma 91.3574(13)
_cell_formula_units_Z 2
_cell_length_a 10.6709(11)
_cell_length_b 17.4933(18)
_cell_length_c 17.8715(18)
_cell_measurement_reflns_used 9909
_cell_measurement_temperature 88(2)
_cell_measurement_theta_max 28.23
_cell_measurement_theta_min 2.22
_cell_volume 3009.9(5)
_computing_cell_refinement 'Bruker SAINT 8.34a, 2013'
_computing_data_collection 'Bruker APEX2 2014.11-0, 2014'
_computing_data_reduction 'Bruker SAINT 8.34a, 2013'
_computing_molecular_graphics 'Bruker SHELXTL'
_computing_publication_material 'Bruker SHELXTL'
_computing_structure_refinement 'SHELXL-2014/7 (Sheldrick, 2014)'
_computing_structure_solution 'Bruker SHELXTL 2014/4'
_diffrn_ambient_temperature 88(2)
_diffrn_measured_fraction_theta_full 0.997
_diffrn_measured_fraction_theta_max 0.994
_diffrn_measurement_device_type 'Bruker APEX-II CCD'
_diffrn_measurement_method '\f and \w scans'
_diffrn_radiation_type MoK\a
_diffrn_radiation_wavelength 0.71073
_diffrn_reflns_av_R_equivalents 0.0332
_diffrn_reflns_av_unetI/netI 0.0387
_diffrn_reflns_Laue_measured_fraction_full 0.997
_diffrn_reflns_Laue_measured_fraction_max 0.994
_diffrn_reflns_limit_h_max 13
_diffrn_reflns_limit_h_min -13
_diffrn_reflns_limit_k_max 22
_diffrn_reflns_limit_k_min -22
_diffrn_reflns_limit_l_max 22
_diffrn_reflns_limit_l_min -22
_diffrn_reflns_number 34583
_diffrn_reflns_point_group_measured_fraction_full 0.997
_diffrn_reflns_point_group_measured_fraction_max 0.994
_diffrn_reflns_theta_full 25.500
_diffrn_reflns_theta_max 27.103
_diffrn_reflns_theta_min 1.940
_diffrn_source 'fine-focus sealed tube'
_exptl_absorpt_coefficient_mu 0.368
_exptl_absorpt_correction_T_max 0.7457
_exptl_absorpt_correction_T_min 0.6613
_exptl_absorpt_correction_type multi-scan
_exptl_absorpt_process_details 'Bruker SADABS 2014/5'
_exptl_crystal_colour brown
_exptl_crystal_density_diffrn 1.182
_exptl_crystal_density_meas ?
_exptl_crystal_density_method not_measured
_exptl_crystal_description Irregular
_exptl_crystal_F_000 1148
_exptl_crystal_size_max 0.367
_exptl_crystal_size_mid 0.267
_exptl_crystal_size_min 0.174
_refine_diff_density_max 1.624
_refine_diff_density_min -0.861
_refine_diff_density_rms 0.119
_refine_ls_extinction_method none
_refine_ls_goodness_of_fit_ref 1.036
_refine_ls_hydrogen_treatment constr
_refine_ls_matrix_type full
_refine_ls_number_parameters 605
_refine_ls_number_reflns 13195
_refine_ls_number_restraints 0
_refine_ls_restrained_S_all 1.036
_refine_ls_R_factor_all 0.1044
_refine_ls_R_factor_gt 0.0895
_refine_ls_shift/su_max 2.621
_refine_ls_shift/su_mean 0.004
_refine_ls_structure_factor_coef Fsqd
_refine_ls_weighting_details 'w=1/[\s^2^(Fo^2^)+(0.1514P)^2^+8.1898P] where P=(Fo^2^+2Fc^2^)/3'
_refine_ls_weighting_scheme calc
_refine_ls_wR_factor_gt 0.2428
_refine_ls_wR_factor_ref 0.2597
_reflns_Friedel_coverage 0.000
_reflns_number_gt 10828
_reflns_number_total 13195
_reflns_threshold_expression 'I > 2\s(I)'
_cod_data_source_file c7sc05445a2.cif
_cod_data_source_block asb493
_cod_depositor_comments
;
The following automatic conversions were performed:

'_exptl_crystal_density_meas' value 'not_measured' was changed to '?'
- the value is perceived as not measured.

Automatic conversion script
Id: cif_fix_values 4973 2017-02-22 13:04:09Z antanas 

 Adding full bibliography for 1549655--1549660.cif.
;
_cod_database_code 1549660
_shelx_shelxl_version_number 2014/7
_shelx_space_group_comment
; 
The symmetry employed for this shelxl refinement is uniquely defined 
by the following loop, which should always be used as a source of 
symmetry information in preference to the above space-group names. 
They are only intended as comments. 
;
_shelx_estimated_absorpt_t_min 0.877
_shelx_estimated_absorpt_t_max 0.939
_exptl_absorpt_special_details
; 
Reflections not merged. 36571 Corrected reflections written to 
file asb493s.hkl. Estimated minimum and maximum transmission: 
0.6613  0.7457. The ratio (0.8868) of these values is more reliable 
than their absolute values. Additional spherical absorption correction 
applied with mu*r =  0.2000. Lambda/2 correction factor = 0.00150 
;

loop_
_space_group_symop_operation_xyz
'x, y, z'
'-x, -y, -z'

loop_
_atom_site_label
_atom_site_type_symbol
_atom_site_fract_x
_atom_site_fract_y
_atom_site_fract_z
_atom_site_U_iso_or_equiv
_atom_site_adp_type
_atom_site_occupancy
_atom_site_site_symmetry_order
_atom_site_calc_flag
_atom_site_refinement_flags_posn
_atom_site_refinement_flags_adp
_atom_site_refinement_flags_occupancy
_atom_site_disorder_assembly
_atom_site_disorder_group
Fe1 Fe 0.64743(4) 0.43569(3) 0.23931(3) 0.01945(16) Uani 1 1 d . . . . .
S1 S 0.57114(8) 0.62598(5) 0.34873(5) 0.0225(2) Uani 1 1 d . . . . .
S2 S 0.84966(8) 0.30281(5) 0.27221(5) 0.0241(2) Uani 1 1 d . . . . .
O1 O 0.6597(3) 0.66336(18) 0.42661(16) 0.0315(6) Uani 1 1 d . . . . .
O2 O 0.4628(2) 0.57513(17) 0.35000(17) 0.0286(6) Uani 1 1 d . . . . .
O3 O 0.9855(2) 0.32628(18) 0.28517(19) 0.0342(6) Uani 1 1 d . . . . .
O4 O 0.7953(3) 0.33138(18) 0.34657(16) 0.0324(6) Uani 1 1 d . . . . .
N1 N 0.7560(3) 0.4623(2) 0.16727(18) 0.0247(6) Uani 1 1 d . . . . .
N2 N 0.6401(3) 0.56908(19) 0.27525(18) 0.0231(6) Uani 1 1 d . . . . .
N3 N 0.7686(3) 0.33520(19) 0.21025(18) 0.0235(6) Uani 1 1 d . . . . .
N4 N 0.5264(3) 0.40621(18) 0.31497(19) 0.0237(6) Uani 1 1 d . . . . .
N5 N 0.4670(3) 0.38787(19) 0.15861(19) 0.0249(6) Uani 1 1 d . . . . .
C1 C 0.8021(3) 0.3924(3) 0.1119(2) 0.0259(7) Uani 1 1 d . . . . .
C2 C 0.8327(4) 0.3810(3) 0.0346(2) 0.0327(9) Uani 1 1 d . . . . .
H2 H 0.8260 0.4256 0.0170 0.039 Uiso 1 1 calc R U . . .
C3 C 0.8724(4) 0.3061(3) -0.0166(3) 0.0398(10) Uani 1 1 d . . . . .
H3 H 0.8918 0.3001 -0.0687 0.048 Uiso 1 1 calc R U . . .
C4 C 0.8839(5) 0.2406(3) 0.0071(3) 0.0460(12) Uani 1 1 d . . . . .
H4 H 0.9140 0.1901 -0.0274 0.055 Uiso 1 1 calc R U . . .
C5 C 0.8509(4) 0.2491(3) 0.0823(3) 0.0401(10) Uani 1 1 d . . . . .
H5 H 0.8556 0.2032 0.0979 0.048 Uiso 1 1 calc R U . . .
C6 C 0.8112(3) 0.3234(3) 0.1347(2) 0.0267(8) Uani 1 1 d . . . . .
C7 C 0.7853(3) 0.5439(2) 0.1800(2) 0.0261(7) Uani 1 1 d . . . . .
C8 C 0.8705(4) 0.5743(3) 0.1432(3) 0.0354(9) Uani 1 1 d . . . . .
H8 H 0.9112 0.5355 0.1021 0.042 Uiso 1 1 calc R U . . .
C9 C 0.8968(5) 0.6591(3) 0.1651(4) 0.0494(12) Uani 1 1 d . . . . .
H9 H 0.9531 0.6777 0.1382 0.059 Uiso 1 1 calc R U . . .
C10 C 0.8412(5) 0.7168(3) 0.2261(4) 0.0535(13) Uani 1 1 d . . . . .
H10 H 0.8594 0.7750 0.2413 0.064 Uiso 1 1 calc R U . . .
C11 C 0.7582(4) 0.6893(3) 0.2652(3) 0.0378(9) Uani 1 1 d . . . . .
H11 H 0.7228 0.7293 0.3085 0.045 Uiso 1 1 calc R U . . .
C12 C 0.7263(3) 0.6043(2) 0.2420(2) 0.0254(7) Uani 1 1 d . . . . .
C13 C 0.5616(4) 0.4155(2) 0.3934(2) 0.0287(8) Uani 1 1 d . . . . .
H13 H 0.6485 0.4330 0.4186 0.034 Uiso 1 1 calc R U . . .
C14 C 0.4794(4) 0.4013(2) 0.4402(3) 0.0350(9) Uani 1 1 d . . . . .
H14 H 0.5092 0.4076 0.4955 0.042 Uiso 1 1 calc R U . . .
C15 C 0.3535(5) 0.3780(3) 0.4045(3) 0.0391(10) Uani 1 1 d . . . . .
H15 H 0.2944 0.3681 0.4350 0.047 Uiso 1 1 calc R U . . .
C16 C 0.3129(4) 0.3689(2) 0.3237(3) 0.0346(9) Uani 1 1 d . . . . .
H16 H 0.2259 0.3532 0.2983 0.041 Uiso 1 1 calc R U . . .
C17 C 0.4025(3) 0.3832(2) 0.2800(2) 0.0265(7) Uani 1 1 d . . . . .
C18 C 0.3687(3) 0.3721(2) 0.1916(2) 0.0262(7) Uani 1 1 d . . . . .
C19 C 0.2464(4) 0.3471(3) 0.1453(3) 0.0354(9) Uani 1 1 d . . . . .
H19 H 0.1780 0.3366 0.1693 0.042 Uiso 1 1 calc R U . . .
C20 C 0.2261(4) 0.3377(3) 0.0636(3) 0.0401(10) Uani 1 1 d . . . . .
H20 H 0.1431 0.3206 0.0309 0.048 Uiso 1 1 calc R U . . .
C21 C 0.3272(4) 0.3532(3) 0.0293(3) 0.0372(9) Uani 1 1 d . . . . .
H21 H 0.3148 0.3470 -0.0267 0.045 Uiso 1 1 calc R U . . .
C22 C 0.4468(4) 0.3781(3) 0.0795(2) 0.0316(8) Uani 1 1 d . . . . .
H22 H 0.5168 0.3885 0.0568 0.038 Uiso 1 1 calc R U . . .
C23 C 0.5029(4) 0.7102(2) 0.3256(2) 0.0274(7) Uiso 1 1 d . . . . .
C24 C 0.4283(4) 0.6894(2) 0.2468(2) 0.0297(8) Uiso 1 1 d . . . . .
C28 C 0.5220(5) 0.7943(3) 0.3852(3) 0.0429(10) Uiso 1 1 d . . . . .
C29 C 0.3955(4) 0.6011(2) 0.1787(2) 0.0282(8) Uani 1 1 d . . . . .
H29 H 0.4363 0.5609 0.1996 0.034 Uiso 1 1 calc R U . . .
C30 C 0.4482(4) 0.5939(4) 0.1014(3) 0.0476(12) Uani 1 1 d . . . . .
H30A H 0.4158 0.6368 0.0832 0.071 Uiso 1 1 calc R U . . .
H30B H 0.4211 0.5383 0.0570 0.071 Uiso 1 1 calc R U . . .
H30C H 0.5415 0.6020 0.1145 0.071 Uiso 1 1 calc R U . . .
C31 C 0.2506(4) 0.5787(2) 0.1583(2) 0.0311(8) Uani 1 1 d . . . . .
H31A H 0.2202 0.5801 0.2078 0.047 Uiso 1 1 calc R U . . .
H31B H 0.2305 0.5224 0.1138 0.047 Uiso 1 1 calc R U . . .
H31C H 0.2088 0.6192 0.1402 0.047 Uiso 1 1 calc R U . . .
C25 C 0.3921(8) 0.7510(5) 0.2185(5) 0.0249(15) Uiso 0.5 1 d . . P A 1
H25A H 0.3527 0.7357 0.1625 0.030 Uiso 0.5 1 calc R U P A 1
C26 C 0.4142(8) 0.8338(5) 0.2728(5) 0.0309(16) Uiso 0.5 1 d . . P A 1
C27 C 0.4781(8) 0.8539(5) 0.3522(6) 0.0268(18) Uiso 0.5 1 d . . P A 1
H27A H 0.4946 0.9116 0.3881 0.032 Uiso 0.5 1 calc R U P A 1
C32 C 0.3685(12) 0.9056(8) 0.2493(8) 0.058(3) Uiso 0.5 1 d . . P A 1
H32A H 0.4097 0.9601 0.2934 0.069 Uiso 0.5 1 calc R U P A 1
C33 C 0.2261(13) 0.9063(9) 0.2408(9) 0.066(3) Uiso 0.5 1 d . . P A 1
H33A H 0.1851 0.8535 0.1967 0.099 Uiso 0.5 1 calc R U P A 1
H33B H 0.1997 0.9530 0.2268 0.099 Uiso 0.5 1 calc R U P A 1
H33C H 0.2006 0.9130 0.2933 0.099 Uiso 0.5 1 calc R U P A 1
C34 C 0.4129(15) 0.8928(10) 0.1645(9) 0.076(4) Uiso 0.5 1 d . . P A 1
H34A H 0.3615 0.8449 0.1191 0.114 Uiso 0.5 1 calc R U P A 1
H34B H 0.5029 0.8823 0.1682 0.114 Uiso 0.5 1 calc R U P A 1
H34C H 0.4015 0.9433 0.1541 0.114 Uiso 0.5 1 calc R U P A 1
C35 C 0.5695(10) 0.8217(6) 0.4774(6) 0.0394(19) Uiso 0.5 1 d . . P A 1
H35A H 0.5660 0.7713 0.4906 0.047 Uiso 0.5 1 calc R U P A 1
C36 C 0.7079(15) 0.8544(10) 0.4919(10) 0.077(4) Uiso 0.5 1 d . . P A 1
H36A H 0.7449 0.8229 0.4429 0.115 Uiso 0.5 1 calc R U P A 1
H36B H 0.7551 0.8477 0.5401 0.115 Uiso 0.5 1 calc R U P A 1
H36C H 0.7132 0.9138 0.5021 0.115 Uiso 0.5 1 calc R U P A 1
C37 C 0.4900(18) 0.8873(11) 0.5322(11) 0.094(5) Uiso 0.5 1 d . . P A 1
H37A H 0.4973 0.9386 0.5227 0.141 Uiso 0.5 1 calc R U P A 1
H37B H 0.5220 0.9001 0.5908 0.141 Uiso 0.5 1 calc R U P A 1
H37C H 0.4004 0.8648 0.5178 0.141 Uiso 0.5 1 calc R U P A 1
C25B C 0.3599(9) 0.7567(6) 0.2415(6) 0.0350(19) Uiso 0.5 1 d . . P A 2
H25B H 0.2964 0.7439 0.1936 0.042 Uiso 0.5 1 calc R U P A 2
C26B C 0.3773(10) 0.8382(6) 0.2990(6) 0.039(2) Uiso 0.5 1 d . . P A 2
C27B C 0.4561(9) 0.8550(6) 0.3743(6) 0.034(2) Uiso 0.5 1 d . . P A 2
H27B H 0.4635 0.9091 0.4181 0.040 Uiso 0.5 1 calc R U P A 2
C32B C 0.3100(12) 0.9071(8) 0.2814(8) 0.059(3) Uiso 0.5 1 d . . P A 2
H32B H 0.3339 0.9613 0.3311 0.071 Uiso 0.5 1 calc R U P A 2
C33B C 0.1738(18) 0.8887(12) 0.2656(13) 0.099(5) Uiso 0.5 1 d . . P A 2
H33D H 0.1499 0.8330 0.2207 0.148 Uiso 0.5 1 calc R U P A 2
H33E H 0.1324 0.9307 0.2494 0.148 Uiso 0.5 1 calc R U P A 2
H33F H 0.1463 0.8900 0.3159 0.148 Uiso 0.5 1 calc R U P A 2
C34B C 0.352(2) 0.9173(15) 0.2028(15) 0.122(7) Uiso 0.5 1 d . . P A 2
H34D H 0.4447 0.9201 0.2086 0.184 Uiso 0.5 1 calc R U P A 2
H34E H 0.3221 0.9689 0.2000 0.184 Uiso 0.5 1 calc R U P A 2
H34F H 0.3136 0.8692 0.1519 0.184 Uiso 0.5 1 calc R U P A 2
C35B C 0.6319(12) 0.8307(7) 0.4646(7) 0.051(2) Uiso 0.5 1 d . . P A 2
H35B H 0.6912 0.7861 0.4591 0.061 Uiso 0.5 1 calc R U P A 2
C36B C 0.7152(17) 0.9120(11) 0.4704(11) 0.093(5) Uiso 0.5 1 d . . P A 2
H36D H 0.7181 0.9079 0.4144 0.140 Uiso 0.5 1 calc R U P A 2
H36E H 0.8019 0.9147 0.4995 0.140 Uiso 0.5 1 calc R U P A 2
H36F H 0.6759 0.9627 0.5008 0.140 Uiso 0.5 1 calc R U P A 2
C37B C 0.595(2) 0.8521(13) 0.5387(13) 0.106(6) Uiso 0.5 1 d . . P A 2
H37D H 0.5563 0.9053 0.5534 0.159 Uiso 0.5 1 calc R U P A 2
H37E H 0.6689 0.8581 0.5811 0.159 Uiso 0.5 1 calc R U P A 2
H37F H 0.5321 0.8084 0.5352 0.159 Uiso 0.5 1 calc R U P A 2
C38 C 0.8279(4) 0.1892(2) 0.2305(2) 0.0296(8) Uiso 1 1 d . . . . .
C42 C 0.9048(5) 0.0527(3) 0.1861(3) 0.0503(12) Uiso 1 1 d . . . . .
H42A H 0.9710 0.0187 0.1668 0.060 Uiso 0.5 1 calc R U P B 1
H42B H 0.9701 0.0195 0.1946 0.060 Uiso 0.5 1 calc R U P C 2
C43 C 0.9302(5) 0.1384(4) 0.2159(4) 0.0531(12) Uiso 1 1 d . . . . .
C39 C 0.7075(7) 0.1501(4) 0.2248(5) 0.0197(13) Uiso 0.5 1 d . . P D 1
C40 C 0.6880(8) 0.0637(5) 0.1986(5) 0.0292(15) Uiso 0.5 1 d . . P D 1
H40A H 0.6041 0.0394 0.1915 0.035 Uiso 0.5 1 calc R U P D 1
C41 C 0.7845(9) 0.0120(6) 0.1826(6) 0.041(2) Uiso 0.5 1 d . . P D 1
C44 C 0.5880(5) 0.1976(4) 0.2340(4) 0.0353(12) Uiso 0.75 1 d . . P D 1
H44A H 0.6146 0.2582 0.2513 0.042 Uiso 0.75 1 calc R U P D 1
C45 C 0.4921(7) 0.1683(5) 0.1546(5) 0.0530(16) Uiso 0.75 1 d . . P D 1
H45A H 0.5293 0.1795 0.1127 0.079 Uiso 0.75 1 calc R U P D 1
H45B H 0.4159 0.1984 0.1648 0.079 Uiso 0.75 1 calc R U P D 1
H45C H 0.4687 0.1081 0.1346 0.079 Uiso 0.75 1 calc R U P D 1
C46 C 0.5328(7) 0.1883(4) 0.3035(4) 0.0475(15) Uiso 0.75 1 d . . P D 1
H46A H 0.5050 0.1292 0.2875 0.071 Uiso 0.75 1 calc R U P D 1
H46B H 0.4598 0.2215 0.3141 0.071 Uiso 0.75 1 calc R U P D 1
H46C H 0.5979 0.2081 0.3539 0.071 Uiso 0.75 1 calc R U P D 1
C47 C 0.7545(13) -0.0842(8) 0.1493(8) 0.063(3) Uiso 0.5 1 d . . P D 1
H47A H 0.8352 -0.1118 0.1406 0.076 Uiso 0.5 1 calc R U P D 1
C48 C 0.655(2) -0.1172(14) 0.0605(13) 0.118(7) Uiso 0.5 1 d . . P D 1
H48A H 0.5750 -0.0916 0.0692 0.176 Uiso 0.5 1 calc R U P D 1
H48B H 0.6387 -0.1783 0.0379 0.176 Uiso 0.5 1 calc R U P D 1
H48C H 0.6927 -0.1013 0.0214 0.176 Uiso 0.5 1 calc R U P D 1
C49 C 0.702(3) -0.0965(17) 0.2263(16) 0.147(9) Uiso 0.5 1 d . . P D 1
H49A H 0.7137 -0.0429 0.2748 0.221 Uiso 0.5 1 calc R U P D 1
H49B H 0.7491 -0.1377 0.2404 0.221 Uiso 0.5 1 calc R U P D 1
H49C H 0.6109 -0.1163 0.2094 0.221 Uiso 0.5 1 calc R U P D 1
C39B C 0.7021(9) 0.1512(6) 0.1931(7) 0.040(2) Uiso 0.5 1 d . . P D 2
C40B C 0.6878(12) 0.0656(8) 0.1498(8) 0.058(3) Uiso 0.5 1 d . . P D 2
H40B H 0.6052 0.0391 0.1218 0.070 Uiso 0.5 1 calc R U P D 2
C41B C 0.7886(10) 0.0164(6) 0.1454(7) 0.044(2) Uiso 0.5 1 d . . P D 2
C44B C 0.5772(13) 0.1957(9) 0.1892(9) 0.022(3) Uiso 0.25 1 d . . P D 2
H44B H 0.5979 0.2574 0.2220 0.026 Uiso 0.25 1 calc R U P D 2
C45B C 0.513(2) 0.1802(14) 0.1014(13) 0.046(4) Uiso 0.25 1 d . . P D 2
H45D H 0.5745 0.1970 0.0737 0.069 Uiso 0.25 1 calc R U P D 2
H45E H 0.4400 0.2131 0.1037 0.069 Uiso 0.25 1 calc R U P D 2
H45F H 0.4849 0.1206 0.0704 0.069 Uiso 0.25 1 calc R U P D 2
C46B C 0.483(3) 0.1658(17) 0.2235(17) 0.067(6) Uiso 0.25 1 d . . P D 2
H46D H 0.5229 0.1662 0.2770 0.100 Uiso 0.25 1 calc R U P D 2
H46E H 0.4495 0.1086 0.1854 0.100 Uiso 0.25 1 calc R U P D 2
H46F H 0.4138 0.2023 0.2316 0.100 Uiso 0.25 1 calc R U P D 2
C47B C 0.7759(15) -0.0759(9) 0.0892(9) 0.072(3) Uiso 0.5 1 d . . P D 2
H47B H 0.6835 -0.0968 0.0733 0.087 Uiso 0.5 1 calc R U P D 2
C48B C 0.8467(9) -0.1310(6) 0.1237(6) 0.0393(19) Uiso 0.5 1 d . . P D 2
H48D H 0.8175 -0.1898 0.0882 0.059 Uiso 0.5 1 calc R U P D 2
H48E H 0.8308 -0.1179 0.1798 0.059 Uiso 0.5 1 calc R U P D 2
H48F H 0.9382 -0.1214 0.1255 0.059 Uiso 0.5 1 calc R U P D 2
C49B C 0.8297(16) -0.0913(10) 0.0093(10) 0.085(4) Uiso 0.5 1 d . . P D 2
H49D H 0.9204 -0.0712 0.0240 0.128 Uiso 0.5 1 calc R U P D 2
H49E H 0.7836 -0.0610 -0.0204 0.128 Uiso 0.5 1 calc R U P D 2
H49F H 0.8192 -0.1513 -0.0263 0.128 Uiso 0.5 1 calc R U P D 2
C50 C 1.0653(8) 0.1623(5) 0.2015(5) 0.083(2) Uiso 1 1 d . . . . .
H50 H 1.0658 0.2204 0.2039 0.099 Uiso 1 1 calc R U . . .
C51 C 1.1021(11) 0.1049(7) 0.1173(7) 0.117(3) Uiso 1 1 d . . . . .
H51A H 1.1253 0.0517 0.1191 0.176 Uiso 1 1 calc R U . . .
H51B H 1.1746 0.1326 0.1073 0.176 Uiso 1 1 calc R U . . .
H51C H 1.0294 0.0942 0.0725 0.176 Uiso 1 1 calc R U . . .
C52 C 1.1560(8) 0.1644(5) 0.2689(5) 0.082(2) Uiso 1 1 d . . . . .
H52A H 1.2396 0.1862 0.2657 0.123 Uiso 1 1 calc R U . . .
H52B H 1.1608 0.1077 0.2667 0.123 Uiso 1 1 calc R U . . .
H52C H 1.1307 0.2009 0.3210 0.123 Uiso 1 1 calc R U . . .
N6 N 0.0767(4) 0.6430(3) 0.4166(3) 0.0532(11) Uani 1 1 d . . . . .
C56 C -0.0878(8) 0.5540(5) 0.4443(6) 0.090(2) Uiso 1 1 d . . . . .
H56A H -0.1787 0.5346 0.4263 0.136 Uiso 0.5 1 calc R U P E 1
H56B H -0.0669 0.5774 0.5050 0.136 Uiso 0.5 1 calc R U P E 1
H56C H -0.0374 0.5068 0.4212 0.136 Uiso 0.5 1 calc R U P E 1
H56D H -0.1333 0.6044 0.4635 0.136 Uiso 0.5 1 calc R U P F 2
H56E H -0.1067 0.5187 0.4729 0.136 Uiso 0.5 1 calc R U P F 2
H56F H -0.1151 0.5228 0.3844 0.136 Uiso 0.5 1 calc R U P F 2
C53 C 0.1533(11) 0.6979(7) 0.4960(7) 0.056(3) Uiso 0.5 1 d . . P G 1
H53A H 0.1382 0.6759 0.5373 0.067 Uiso 0.5 1 calc R U P G 1
H53B H 0.1202 0.7535 0.5129 0.067 Uiso 0.5 1 calc R U P G 1
C54 C 0.302(2) 0.7115(14) 0.5028(14) 0.116(6) Uiso 0.5 1 d . . P G 1
H54A H 0.3271 0.6742 0.4507 0.173 Uiso 0.5 1 calc R U P G 1
H54B H 0.3460 0.6988 0.5484 0.173 Uiso 0.5 1 calc R U P G 1
H54C H 0.3266 0.7698 0.5135 0.173 Uiso 0.5 1 calc R U P G 1
C55 C -0.0561(8) 0.6236(5) 0.4130(6) 0.0364(18) Uiso 0.5 1 d . . P G 1
H55A H -0.1003 0.6052 0.3548 0.044 Uiso 0.5 1 calc R U P G 1
H55B H -0.0916 0.6755 0.4465 0.044 Uiso 0.5 1 calc R U P G 1
C57 C 0.1488(9) 0.5723(6) 0.3679(6) 0.044(2) Uiso 0.5 1 d . . P G 1
H57A H 0.2263 0.5974 0.3590 0.052 Uiso 0.5 1 calc R U P G 1
H57B H 0.1774 0.5422 0.4031 0.052 Uiso 0.5 1 calc R U P G 1
C58 C 0.0856(5) 0.5112(3) 0.2887(3) 0.0461(11) Uiso 1 1 d . . . . .
H58A H 0.0133 0.4811 0.2963 0.069 Uiso 0.5 1 calc R U P G 1
H58B H 0.1455 0.4714 0.2631 0.069 Uiso 0.5 1 calc R U P G 1
H58C H 0.0548 0.5394 0.2527 0.069 Uiso 0.5 1 calc R U P G 1
H58D H 0.1786 0.5165 0.2943 0.069 Uiso 0.5 1 calc R U P G 2
H58E H 0.0469 0.4872 0.2298 0.069 Uiso 0.5 1 calc R U P G 2
H58F H 0.0606 0.4745 0.3145 0.069 Uiso 0.5 1 calc R U P G 2
C59 C 0.0638(10) 0.7014(7) 0.3595(7) 0.050(2) Uiso 0.5 1 d . . P G 1
H59A H 0.0325 0.6619 0.3013 0.060 Uiso 0.5 1 calc R U P G 1
H59B H -0.0055 0.7376 0.3769 0.060 Uiso 0.5 1 calc R U P G 1
C60 C 0.1667(15) 0.7544(10) 0.3576(10) 0.082(4) Uiso 0.5 1 d . . P G 1
H60A H 0.1708 0.8098 0.4031 0.122 Uiso 0.5 1 calc R U P G 1
H60B H 0.1525 0.7600 0.3046 0.122 Uiso 0.5 1 calc R U P G 1
H60C H 0.2470 0.7297 0.3639 0.122 Uiso 0.5 1 calc R U P G 1
C53B C -0.0059(10) 0.7112(6) 0.4521(6) 0.045(2) Uiso 0.5 1 d . . P G 2
H53C H -0.0950 0.6856 0.4357 0.054 Uiso 0.5 1 calc R U P G 2
H53D H 0.0003 0.7500 0.4246 0.054 Uiso 0.5 1 calc R U P G 2
C54B C 0.0173(11) 0.7640(7) 0.5454(7) 0.055(3) Uiso 0.5 1 d . . P G 2
H54D H 0.0053 0.7279 0.5744 0.083 Uiso 0.5 1 calc R U P G 2
H54E H -0.0432 0.8068 0.5582 0.083 Uiso 0.5 1 calc R U P G 2
H54F H 0.1045 0.7911 0.5635 0.083 Uiso 0.5 1 calc R U P G 2
C55B C 0.0300(10) 0.5748(7) 0.4600(7) 0.049(2) Uiso 0.5 1 d . . P G 2
H55C H 0.0748 0.5235 0.4391 0.058 Uiso 0.5 1 calc R U P G 2
H55D H 0.0577 0.6021 0.5209 0.058 Uiso 0.5 1 calc R U P G 2
C57B C 0.0409(9) 0.5958(6) 0.3307(6) 0.042(2) Uiso 0.5 1 d . . P G 2
H57C H 0.0680 0.6307 0.3030 0.051 Uiso 0.5 1 calc R U P G 2
H57D H -0.0534 0.5886 0.3184 0.051 Uiso 0.5 1 calc R U P G 2
C59B C 0.2116(10) 0.6587(7) 0.4583(7) 0.050(2) Uiso 0.5 1 d . . P G 2
H59C H 0.2565 0.6077 0.4357 0.060 Uiso 0.5 1 calc R U P G 2
H59D H 0.2176 0.6755 0.5187 0.060 Uiso 0.5 1 calc R U P G 2
C60B C 0.2684(12) 0.7282(8) 0.4413(8) 0.062(3) Uiso 0.5 1 d . . P G 2
H60D H 0.2502 0.7140 0.3816 0.092 Uiso 0.5 1 calc R U P G 2
H60E H 0.3609 0.7358 0.4604 0.092 Uiso 0.5 1 calc R U P G 2
H60F H 0.2314 0.7802 0.4708 0.092 Uiso 0.5 1 calc R U P G 2

loop_
_atom_site_aniso_label
_atom_site_aniso_U_11
_atom_site_aniso_U_22
_atom_site_aniso_U_33
_atom_site_aniso_U_23
_atom_site_aniso_U_13
_atom_site_aniso_U_12
Fe1 0.0159(2) 0.0241(3) 0.0197(3) 0.0100(2) 0.00403(18) 0.00272(18)
S1 0.0224(4) 0.0245(4) 0.0233(4) 0.0130(3) 0.0022(3) 0.0058(3)
S2 0.0208(4) 0.0254(4) 0.0254(4) 0.0114(3) -0.0003(3) 0.0018(3)
O1 0.0304(14) 0.0361(15) 0.0271(13) 0.0142(12) -0.0020(11) 0.0084(11)
O2 0.0258(13) 0.0289(13) 0.0358(14) 0.0158(11) 0.0112(11) 0.0078(10)
O3 0.0194(13) 0.0343(15) 0.0468(17) 0.0185(13) -0.0048(11) 0.0002(11)
O4 0.0368(15) 0.0367(15) 0.0254(13) 0.0153(12) 0.0029(11) 0.0062(12)
N1 0.0187(14) 0.0363(17) 0.0229(14) 0.0148(13) 0.0069(11) 0.0046(12)
N2 0.0227(14) 0.0257(15) 0.0255(14) 0.0148(12) 0.0048(12) 0.0050(11)
N3 0.0204(14) 0.0301(15) 0.0209(14) 0.0116(12) 0.0028(11) 0.0058(12)
N4 0.0256(15) 0.0207(14) 0.0267(15) 0.0093(12) 0.0109(12) 0.0041(11)
N5 0.0192(14) 0.0263(15) 0.0260(15) 0.0077(12) 0.0035(12) 0.0025(11)
C1 0.0123(14) 0.044(2) 0.0223(16) 0.0140(15) 0.0032(12) 0.0043(14)
C2 0.0197(17) 0.056(3) 0.0273(18) 0.0218(18) 0.0056(14) 0.0078(16)
C3 0.0244(19) 0.074(3) 0.0244(18) 0.020(2) 0.0098(15) 0.0178(19)
C4 0.044(3) 0.063(3) 0.032(2) 0.015(2) 0.0167(19) 0.029(2)
C5 0.041(2) 0.050(3) 0.033(2) 0.0169(19) 0.0143(18) 0.023(2)
C6 0.0172(16) 0.042(2) 0.0201(16) 0.0113(15) 0.0039(13) 0.0096(14)
C7 0.0172(16) 0.039(2) 0.0283(17) 0.0222(16) -0.0003(13) 0.0008(14)
C8 0.0238(18) 0.055(3) 0.037(2) 0.028(2) 0.0055(16) 0.0001(17)
C9 0.038(2) 0.063(3) 0.067(3) 0.047(3) 0.013(2) -0.005(2)
C10 0.050(3) 0.043(3) 0.084(4) 0.041(3) 0.020(3) 0.001(2)
C11 0.032(2) 0.035(2) 0.055(3) 0.027(2) 0.0091(19) 0.0035(17)
C12 0.0179(16) 0.0333(19) 0.0314(18) 0.0215(16) -0.0001(14) 0.0022(14)
C13 0.038(2) 0.0231(17) 0.0270(18) 0.0097(14) 0.0132(16) 0.0076(15)
C14 0.052(3) 0.0256(19) 0.033(2) 0.0132(16) 0.0221(19) 0.0110(17)
C15 0.053(3) 0.030(2) 0.047(2) 0.0188(18) 0.033(2) 0.0118(18)
C16 0.030(2) 0.0260(18) 0.050(2) 0.0132(17) 0.0196(18) 0.0048(15)
C17 0.0247(17) 0.0209(16) 0.037(2) 0.0120(15) 0.0130(15) 0.0057(13)
C18 0.0222(17) 0.0196(16) 0.0355(19) 0.0087(14) 0.0078(15) 0.0033(13)
C19 0.0197(18) 0.032(2) 0.050(2) 0.0128(18) 0.0029(17) 0.0032(15)
C20 0.0234(19) 0.031(2) 0.051(3) 0.0070(19) -0.0102(18) -0.0005(16)
C21 0.035(2) 0.032(2) 0.032(2) 0.0060(17) -0.0085(17) 0.0006(17)
C22 0.0278(19) 0.035(2) 0.0270(18) 0.0085(16) 0.0016(15) 0.0022(15)
C29 0.0278(18) 0.0329(19) 0.0253(17) 0.0151(15) -0.0012(14) 0.0070(15)
C30 0.025(2) 0.088(4) 0.039(2) 0.037(3) 0.0015(18) 0.009(2)
C31 0.032(2) 0.0301(19) 0.0281(18) 0.0099(15) 0.0032(15) -0.0022(15)
N6 0.032(2) 0.057(3) 0.050(2) 0.006(2) -0.0081(17) 0.0130(18)

loop_
_atom_type_symbol
_atom_type_description
_atom_type_scat_dispersion_real
_atom_type_scat_dispersion_imag
_atom_type_scat_source
C C 0.0033 0.0016 'International Tables Vol C Tables 4.2.6.8 and 6.1.1.4'
H H 0.0000 0.0000 'International Tables Vol C Tables 4.2.6.8 and 6.1.1.4'
N N 0.0061 0.0033 'International Tables Vol C Tables 4.2.6.8 and 6.1.1.4'
O O 0.0106 0.0060 'International Tables Vol C Tables 4.2.6.8 and 6.1.1.4'
S S 0.1246 0.1234 'International Tables Vol C Tables 4.2.6.8 and 6.1.1.4'
Fe Fe 0.3463 0.8444 'International Tables Vol C Tables 4.2.6.8 and 6.1.1.4'

loop_
_geom_angle_atom_site_label_1
_geom_angle_atom_site_label_2
_geom_angle_atom_site_label_3
_geom_angle
N1 Fe1 N5 103.34(12)
N1 Fe1 N3 77.76(12)
N5 Fe1 N3 107.37(12)
N1 Fe1 N2 76.15(12)
N5 Fe1 N2 101.10(12)
N3 Fe1 N2 144.98(12)
N1 Fe1 N4 178.72(12)
N5 Fe1 N4 75.38(12)
N3 Fe1 N4 102.69(11)
N2 Fe1 N4 103.91(11)
O1 S1 O2 114.54(17)
O1 S1 N2 111.45(16)
O2 S1 N2 107.60(16)
O1 S1 C23 107.99(17)
O2 S1 C23 105.02(17)
N2 S1 C23 110.02(16)
O4 S2 O3 114.80(18)
O4 S2 N3 107.04(16)
O3 S2 N3 112.41(17)
O4 S2 C38 105.33(17)
O3 S2 C38 107.02(18)
N3 S2 C38 109.96(17)
C7 N1 C1 126.0(3)
C7 N1 Fe1 120.2(2)
C1 N1 Fe1 113.6(2)
C12 N2 S1 121.9(3)
C12 N2 Fe1 113.6(2)
S1 N2 Fe1 122.92(16)
C6 N3 S2 118.6(2)
C6 N3 Fe1 108.9(2)
S2 N3 Fe1 127.94(17)
C13 N4 C17 117.9(3)
C13 N4 Fe1 126.3(3)
C17 N4 Fe1 115.6(2)
C22 N5 C18 119.5(3)
C22 N5 Fe1 122.7(3)
C18 N5 Fe1 117.7(3)
N1 C1 C2 127.3(4)
N1 C1 C6 115.4(3)
C2 C1 C6 117.2(4)
C3 C2 C1 121.4(4)
C4 C3 C2 120.8(4)
C3 C4 C5 119.1(4)
C6 C5 C4 121.2(4)
C5 C6 C1 120.2(4)
C5 C6 N3 124.3(4)
C1 C6 N3 115.3(3)
N1 C7 C8 127.8(4)
N1 C7 C12 114.6(3)
C8 C7 C12 117.5(4)
C9 C8 C7 121.9(4)
C10 C9 C8 120.1(4)
C9 C10 C11 119.8(4)
C10 C11 C12 121.2(4)
C11 C12 N2 126.2(4)
C11 C12 C7 119.4(3)
N2 C12 C7 114.4(3)
N4 C13 C14 124.0(4)
C15 C14 C13 118.0(4)
C14 C15 C16 119.7(4)
C15 C16 C17 118.8(4)
N4 C17 C16 121.6(4)
N4 C17 C18 115.7(3)
C16 C17 C18 122.7(4)
N5 C18 C19 121.4(4)
N5 C18 C17 115.0(3)
C19 C18 C17 123.6(4)
C20 C19 C18 118.7(4)
C19 C20 C21 120.0(4)
C22 C21 C20 117.9(4)
N5 C22 C21 122.4(4)
C24 C23 C28 120.5(4)
C24 C23 S1 118.1(3)
C28 C23 S1 121.4(3)
C25 C24 C23 121.5(5)
C23 C24 C25B 112.8(5)
C25 C24 C29 112.2(4)
C23 C24 C29 125.6(3)
C25B C24 C29 120.2(5)
C27B C28 C23 122.1(6)
C23 C28 C27 113.6(5)
C23 C28 C35 125.2(5)
C27 C28 C35 120.9(6)
C27B C28 C35B 112.0(7)
C23 C28 C35B 125.4(6)
C24 C29 C30 110.5(4)
C24 C29 C31 110.1(3)
C30 C29 C31 111.1(3)
C26 C25 C24 119.2(7)
C25 C26 C27 118.9(8)
C25 C26 C32 122.9(8)
C27 C26 C32 118.2(8)
C26 C27 C28 125.2(7)
C33 C32 C26 111.1(10)
C33 C32 C34 110.8(12)
C26 C32 C34 107.7(10)
C36 C35 C28 105.3(9)
C36 C35 C37 112.5(11)
C28 C35 C37 113.3(10)
C26B C25B C24 126.2(8)
C25B C26B C27B 117.2(9)
C25B C26B C32B 121.2(9)
C27B C26B C32B 121.5(9)
C28 C27B C26B 119.9(8)
C33B C32B C26B 110.5(12)
C33B C32B C34B 109.0(15)
C26B C32B C34B 111.2(13)
C37B C35B C28 116.2(13)
C37B C35B C36B 106.4(13)
C28 C35B C36B 112.9(10)
C39 C38 C43 117.5(5)
C43 C38 C39B 118.5(5)
C39 C38 S2 118.7(4)
C43 C38 S2 123.0(3)
C39B C38 S2 116.7(5)
C41B C42 C43 120.1(6)
C43 C42 C41 123.9(6)
C42 C43 C38 118.9(5)
C42 C43 C50 111.1(5)
C38 C43 C50 127.0(5)
C40 C39 C38 121.1(6)
C40 C39 C44 116.2(6)
C38 C39 C44 122.2(5)
C41 C40 C39 123.1(8)
C40 C41 C42 114.6(8)
C40 C41 C47 120.2(9)
C42 C41 C47 124.5(9)
C45 C44 C46 112.1(5)
C45 C44 C39 113.0(6)
C46 C44 C39 107.2(6)
C41 C47 C48 109.0(12)
C41 C47 C49 103.3(13)
C48 C47 C49 116.5(15)
C40B C39B C38 117.0(9)
C40B C39B C44B 115.2(10)
C38 C39B C44B 127.6(9)
C39B C40B C41B 122.9(11)
C42 C41B C40B 119.2(9)
C42 C41B C47B 117.9(9)
C40B C41B C47B 122.7(11)
C46B C44B C45B 105.7(16)
C46B C44B C39B 110.6(15)
C45B C44B C39B 113.7(13)
C48B C47B C41B 116.2(11)
C48B C47B C49B 103.5(11)
C41B C47B C49B 111.2(12)
C52 C50 C51 111.1(8)
C52 C50 C43 107.3(7)
C51 C50 C43 115.6(7)
C55 N6 C53 118.6(7)
C57B N6 C59B 121.7(7)
C57B N6 C53B 114.3(6)
C59B N6 C53B 116.0(6)
C55 N6 C57 117.0(6)
C53 N6 C57 111.7(7)
C55 N6 C59 99.2(6)
C53 N6 C59 104.6(7)
C57 N6 C59 102.4(6)
C57B N6 C55B 103.5(6)
C59B N6 C55B 95.8(6)
C53B N6 C55B 99.1(6)
N6 C53 C54 119.0(11)
N6 C55 C56 115.5(7)
C58 C57 N6 118.8(7)
C60 C59 N6 124.1(10)
N6 C53B C54B 119.8(8)
C56 C55B N6 114.3(8)
N6 C57B C58 121.7(7)
N6 C59B C60B 105.8(9)

loop_
_geom_bond_atom_site_label_1
_geom_bond_atom_site_label_2
_geom_bond_distance
Fe1 N1 2.032(3)
Fe1 N5 2.143(3)
Fe1 N3 2.150(3)
Fe1 N2 2.166(3)
Fe1 N4 2.197(3)
S1 O1 1.448(3)
S1 O2 1.451(3)
S1 N2 1.596(3)
S1 C23 1.821(4)
S2 O4 1.440(3)
S2 O3 1.454(3)
S2 N3 1.588(3)
S2 C38 1.818(4)
N1 C7 1.373(5)
N1 C1 1.390(5)
N2 C12 1.418(5)
N3 C6 1.430(4)
N4 C13 1.336(5)
N4 C17 1.349(5)
N5 C22 1.336(5)
N5 C18 1.353(5)
C1 C2 1.407(5)
C1 C6 1.419(6)
C2 C3 1.387(6)
C3 C4 1.374(7)
C4 C5 1.394(6)
C5 C6 1.388(6)
C7 C8 1.409(5)
C7 C12 1.433(5)
C8 C9 1.384(7)
C9 C10 1.382(8)
C10 C11 1.394(6)
C11 C12 1.394(6)
C13 C14 1.384(5)
C14 C15 1.371(7)
C15 C16 1.386(7)
C16 C17 1.400(5)
C17 C18 1.497(6)
C18 C19 1.389(5)
C19 C20 1.385(7)
C20 C21 1.391(7)
C21 C22 1.391(6)
C23 C24 1.408(5)
C23 C28 1.418(6)
C24 C25 1.399(9)
C24 C25B 1.426(10)
C24 C29 1.528(5)
C28 C27B 1.348(10)
C28 C27 1.444(10)
C28 C35 1.517(11)
C28 C35B 1.589(13)
C29 C30 1.531(6)
C29 C31 1.537(5)
C25 C26 1.374(11)
C26 C27 1.375(12)
C26 C32 1.542(15)
C32 C33 1.505(19)
C32 C34 1.59(2)
C35 C36 1.517(18)
C35 C37 1.55(2)
C25B C26B 1.373(13)
C26B C27B 1.389(13)
C26B C32B 1.531(15)
C32B C33B 1.44(2)
C32B C34B 1.61(3)
C35B C37B 1.35(2)
C35B C36B 1.62(2)
C38 C39 1.411(8)
C38 C43 1.413(7)
C38 C39B 1.421(10)
C42 C41B 1.336(11)
C42 C43 1.381(8)
C42 C41 1.434(11)
C43 C50 1.578(10)
C39 C40 1.392(10)
C39 C44 1.533(9)
C40 C41 1.375(12)
C41 C47 1.551(16)
C44 C45 1.508(9)
C44 C46 1.516(9)
C47 C48 1.64(2)
C47 C49 1.65(3)
C39B C40B 1.375(15)
C39B C44B 1.566(17)
C40B C41B 1.386(16)
C41B C47B 1.513(17)
C44B C46B 1.44(3)
C44B C45B 1.52(2)
C47B C48B 1.498(17)
C47B C49B 1.55(2)
C50 C52 1.411(11)
C50 C51 1.557(13)
N6 C57B 1.406(10)
N6 C55 1.435(10)
N6 C53 1.457(12)
N6 C59B 1.480(11)
N6 C53B 1.490(10)
N6 C57 1.508(10)
N6 C59 1.702(12)
N6 C55B 1.763(12)
C56 C55B 1.257(13)
C56 C55 1.579(12)
C53 C54 1.58(2)
C57 C58 1.437(11)
C58 C57B 1.497(10)
C59 C60 1.433(18)
C53B C54B 1.527(15)
C59B C60B 1.502(16)
